data_4073035
loop_
_publ_author_name
'Jaroschik, Florian'
'Nief, Fran\,cois'
'Le Goff, Xavier-Fr\'ed\'eric'
'Ricard, Louis'

_publ_section_title
;
 Isolation of Stable Organodysprosium(II) Complexes by Chemical Reduction
 of Dysprosium(III) Precursors
;
_journal_issue 5
_journal_name_full Organometallics
_journal_page_first 1123
_journal_paper_doi 10.1021/om0700213
_journal_volume 26
_journal_year 2007
_chemical_formula_sum 'C58 H0 Br Dy K O6'
_chemical_formula_weight 1074.09
_chemical_name_systematic
; 
 ? 
;
_space_group_IT_number 14
_symmetry_cell_setting monoclinic
_symmetry_space_group_name_Hall '-P 2ybc'
_symmetry_space_group_name_H-M 'P 1 21/c 1'
_atom_sites_solution_hydrogens geom
_atom_sites_solution_primary direct
_atom_sites_solution_secondary difmap
_audit_creation_method SHELXL-97
_cell_angle_alpha 90.00
_cell_angle_beta 97.2180(10)
_cell_angle_gamma 90.00
_cell_formula_units_Z 4
_cell_length_a 13.1720(10)
_cell_length_b 19.1120(10)
_cell_length_c 25.0980(10)
_cell_measurement_reflns_used 15743
_cell_measurement_temperature 150.0(1)
_cell_measurement_theta_max 30.034
_cell_measurement_theta_min 0.998
_cell_volume 6268.2(6)
_computing_structure_refinement 'SHELXL-97 (Sheldrick, 1997)'
_computing_structure_solution 'SHELXS-97 (Sheldrick, 1990)'
_diffrn_ambient_temperature 150.0(1)
_diffrn_measured_fraction_theta_full 0.990
_diffrn_measured_fraction_theta_max 0.990
_diffrn_measurement_device_type KappaCCD
_diffrn_measurement_method 'phi and omega scans'
_diffrn_radiation_monochromator graphite
_diffrn_radiation_source 'fine-focus sealed tube'
_diffrn_radiation_type MoK\a
_diffrn_radiation_wavelength 0.71069
_diffrn_reflns_av_R_equivalents 0.0428
_diffrn_reflns_av_sigmaI/netI 0.0511
_diffrn_reflns_limit_h_max 16
_diffrn_reflns_limit_h_min -17
_diffrn_reflns_limit_k_max 23
_diffrn_reflns_limit_k_min -24
_diffrn_reflns_limit_l_max 32
_diffrn_reflns_limit_l_min -32
_diffrn_reflns_number 39830
_diffrn_reflns_theta_full 27.48
_diffrn_reflns_theta_max 27.48
_diffrn_reflns_theta_min 2.82
_exptl_absorpt_coefficient_mu 1.934
_exptl_absorpt_correction_T_max 0.8928
_exptl_absorpt_correction_T_min 0.5117
_exptl_absorpt_correction_type multi-scan
_exptl_crystal_colour 'Dark Red'
_exptl_crystal_density_diffrn 1.138
_exptl_crystal_density_method 'not measured'
_exptl_crystal_description Plate
_exptl_crystal_F_000 2064
_exptl_crystal_size_max 0.40
_exptl_crystal_size_mid 0.34
_exptl_crystal_size_min 0.06
_refine_diff_density_max 1.417
_refine_diff_density_min -0.947
_refine_diff_density_rms 0.096
_refine_ls_extinction_method none
_refine_ls_goodness_of_fit_ref 1.034
_refine_ls_hydrogen_treatment constr
_refine_ls_matrix_type full
_refine_ls_number_parameters 646
_refine_ls_number_reflns 14215
_refine_ls_number_restraints 0
_refine_ls_restrained_S_all 1.034
_refine_ls_R_factor_all 0.0673
_refine_ls_R_factor_gt 0.0452
_refine_ls_shift/su_max 0.012
_refine_ls_shift/su_mean 0.000
_refine_ls_structure_factor_coef Fsqd
_refine_ls_weighting_details 'calc w=1/[\s^2^(Fo^2^)+(0.0551P)^2^+10.1696P] where P=(Fo^2^+2Fc^2^)/3'
_refine_ls_weighting_scheme calc
_refine_ls_wR_factor_gt 0.1129
_refine_ls_wR_factor_ref 0.1234
_reflns_number_gt 10749
_reflns_number_total 14215
_reflns_threshold_expression >2sigma(I)
_cod_data_source_file om0700213si20070109_034632.cif
_cod_data_source_block fj202
_cod_depositor_comments
;
The following automatic conversions were performed:

'_symmetry_cell_setting' value 'Monoclinic' changed to 'monoclinic'
according to /home/saulius/struct/CIF-dictionaries/cif_core.dic
dictionary named 'cif_core.dic' version 2.4.1 from 2010-06-29.

Automatic conversion script
Id: cif_fix_values 1715 2011-07-08 13:25:40Z adriana 
;
_cod_original_sg_symbol_H-M 'P21/c     '
_cod_database_code 4073035

loop_
_symmetry_equiv_pos_as_xyz
'x, y, z'
'-x, y+1/2, -z+1/2'
'-x, -y, -z'
'x, -y-1/2, z-1/2'

loop_
_atom_site_label
_atom_site_type_symbol
_atom_site_fract_x
_atom_site_fract_y
_atom_site_fract_z
_atom_site_U_iso_or_equiv
_atom_site_adp_type
_atom_site_occupancy
_atom_site_symmetry_multiplicity
_atom_site_calc_flag
_atom_site_refinement_flags
_atom_site_disorder_assembly
_atom_site_disorder_group
Dy1 Dy 0.169889(14) 0.257895(9) 0.468618(8) 0.03057(7) Uani 1 1 d . . .
Br1A Br 0.3048(7) 0.3632(7) 0.44325(15) 0.0524(12) Uani 0.69(4) 1 d P A 1
Br1B Br 0.2811(14) 0.3812(7) 0.4426(3) 0.0474(15) Uani 0.31(4) 1 d P A 2
K1 K 0.33915(7) 0.45764(5) 0.34008(4) 0.0394(2) Uani 1 1 d . . .
O1 O 0.5431(3) 0.4080(2) 0.36198(18) 0.0672(10) Uani 1 1 d . A .
O2 O 0.4724(3) 0.5187(2) 0.42158(17) 0.0636(10) Uani 1 1 d . A .
O3 O 0.3020(3) 0.5955(2) 0.37714(16) 0.0627(10) Uani 1 1 d . A .
O4 O 0.1652(3) 0.5294(2) 0.29838(18) 0.0735(11) Uani 1 1 d . A .
O5 O 0.2435(3) 0.4318(2) 0.23012(16) 0.0704(11) Uani 1 1 d . A .
O6 O 0.4106(3) 0.3538(2) 0.27464(16) 0.0657(10) Uani 1 1 d . A .
C1 C 0.1650(3) 0.1996(2) 0.56739(18) 0.0395(10) Uani 1 1 d . A .
H1 H 0.0992 0.1902 0.5776 0.047 Uiso 1 1 calc R . .
C2 C 0.2159(3) 0.2643(2) 0.57459(17) 0.0359(9) Uani 1 1 d . A .
C3 C 0.3087(3) 0.2545(2) 0.55315(19) 0.0412(10) Uani 1 1 d . A .
H3 H 0.3594 0.2897 0.5522 0.049 Uiso 1 1 calc R . .
C4 C 0.3171(3) 0.1853(3) 0.53308(19) 0.0447(11) Uani 1 1 d . A .
C5 C 0.2252(4) 0.1498(2) 0.54280(19) 0.0433(10) Uani 1 1 d . A .
C6 C 0.1929(5) 0.0719(2) 0.5392(2) 0.0597(15) Uani 1 1 d . . .
C7 C 0.1745(6) 0.0443(3) 0.4815(2) 0.0751(19) Uani 1 1 d . A .
H7A H 0.1251 0.0745 0.4599 0.113 Uiso 1 1 calc R . .
H7B H 0.1475 -0.0035 0.4815 0.113 Uiso 1 1 calc R . .
H7C H 0.2392 0.0442 0.4660 0.113 Uiso 1 1 calc R . .
C8 C 0.0911(6) 0.0613(3) 0.5626(3) 0.080(2) Uani 1 1 d . A .
H8A H 0.0365 0.0871 0.5408 0.120 Uiso 1 1 calc R . .
H8B H 0.0981 0.0787 0.5996 0.120 Uiso 1 1 calc R . .
H8C H 0.0740 0.0114 0.5622 0.120 Uiso 1 1 calc R . .
C9 C 0.2731(6) 0.0275(3) 0.5745(3) 0.086(2) Uani 1 1 d . A .
H9A H 0.2494 -0.0210 0.5752 0.129 Uiso 1 1 calc R . .
H9B H 0.2825 0.0463 0.6111 0.129 Uiso 1 1 calc R . .
H9C H 0.3384 0.0291 0.5596 0.129 Uiso 1 1 calc R . .
C10 C 0.4214(4) 0.1616(3) 0.5167(2) 0.0677(17) Uani 1 1 d . . .
C11 C 0.4161(5) 0.1014(4) 0.4760(3) 0.080(2) Uani 1 1 d . A .
H11A H 0.3730 0.1152 0.4430 0.120 Uiso 1 1 calc R . .
H11B H 0.3866 0.0599 0.4912 0.120 Uiso 1 1 calc R . .
H11C H 0.4851 0.0905 0.4677 0.120 Uiso 1 1 calc R . .
C12 C 0.4884(5) 0.1377(5) 0.5692(3) 0.120(4) Uani 1 1 d . A .
H12A H 0.5544 0.1205 0.5604 0.180 Uiso 1 1 calc R . .
H12B H 0.4532 0.1002 0.5861 0.180 Uiso 1 1 calc R . .
H12C H 0.4996 0.1774 0.5939 0.180 Uiso 1 1 calc R . .
C13 C 0.4745(5) 0.2201(4) 0.4917(3) 0.095(3) Uani 1 1 d . A .
H13A H 0.5389 0.2029 0.4808 0.142 Uiso 1 1 calc R . .
H13B H 0.4889 0.2580 0.5178 0.142 Uiso 1 1 calc R . .
H13C H 0.4304 0.2375 0.4602 0.142 Uiso 1 1 calc R . .
C14 C 0.1875(3) 0.3270(2) 0.60701(18) 0.0387(9) Uani 1 1 d . . .
C15 C 0.2631(4) 0.3302(3) 0.6590(2) 0.0601(14) Uani 1 1 d . A .
H15A H 0.2491 0.3720 0.6795 0.090 Uiso 1 1 calc R . .
H15B H 0.3332 0.3322 0.6499 0.090 Uiso 1 1 calc R . .
H15C H 0.2549 0.2884 0.6807 0.090 Uiso 1 1 calc R . .
C16 C 0.1995(5) 0.3950(3) 0.5770(2) 0.0652(15) Uani 1 1 d . A .
H16A H 0.1429 0.3999 0.5479 0.098 Uiso 1 1 calc R . .
H16B H 0.2646 0.3945 0.5619 0.098 Uiso 1 1 calc R . .
H16C H 0.1986 0.4345 0.6018 0.098 Uiso 1 1 calc R . .
C17 C 0.0806(4) 0.3218(3) 0.6214(3) 0.0681(16) Uani 1 1 d . A .
H17A H 0.0319 0.3220 0.5885 0.102 Uiso 1 1 calc R . .
H17B H 0.0669 0.3619 0.6438 0.102 Uiso 1 1 calc R . .
H17C H 0.0733 0.2783 0.6412 0.102 Uiso 1 1 calc R . .
C18 C 0.0220(3) 0.1931(2) 0.40319(18) 0.0374(9) Uani 1 1 d . A .
H18 H 0.0149 0.1443 0.4087 0.045 Uiso 1 1 calc R . .
C19 C 0.0911(3) 0.2235(2) 0.37110(18) 0.0390(9) Uani 1 1 d . A .
C20 C 0.0750(3) 0.2966(2) 0.37454(19) 0.0421(10) Uani 1 1 d . A .
H20 H 0.1104 0.3308 0.3566 0.051 Uiso 1 1 calc R . .
C21 C -0.0006(3) 0.3120(2) 0.4082(2) 0.0425(10) Uani 1 1 d . A .
C22 C -0.0354(3) 0.2454(2) 0.42607(18) 0.0355(9) Uani 1 1 d . A .
C23 C -0.1282(3) 0.2244(2) 0.45421(19) 0.0383(10) Uani 1 1 d . . .
C24A C -0.1449(6) 0.1439(4) 0.4515(4) 0.0470(16) Uani 0.609(5) 1 d P A 1
H24A H -0.1496 0.1284 0.4140 0.070 Uiso 0.609(5) 1 calc PR A 1
H24B H -0.2084 0.1322 0.4660 0.070 Uiso 0.609(5) 1 calc PR A 1
H24C H -0.0872 0.1205 0.4727 0.070 Uiso 0.609(5) 1 calc PR A 1
C25A C -0.1227(7) 0.2418(5) 0.5136(4) 0.0517(17) Uani 0.609(5) 1 d P A 1
H25A H -0.1857 0.2262 0.5270 0.077 Uiso 0.609(5) 1 calc PR A 1
H25B H -0.1151 0.2924 0.5186 0.077 Uiso 0.609(5) 1 calc PR A 1
H25C H -0.0638 0.2179 0.5335 0.077 Uiso 0.609(5) 1 calc PR A 1
C26A C -0.2295(6) 0.2529(4) 0.4232(4) 0.0532(18) Uani 0.609(5) 1 d P A 1
H26A H -0.2323 0.2412 0.3850 0.080 Uiso 0.609(5) 1 calc PR A 1
H26B H -0.2321 0.3038 0.4274 0.080 Uiso 0.609(5) 1 calc PR A 1
H26C H -0.2879 0.2316 0.4377 0.080 Uiso 0.609(5) 1 calc PR A 1
C24B C -0.1017(10) 0.1584(6) 0.4882(6) 0.0470(16) Uani 0.391(5) 1 d P A 2
H24D H -0.0463 0.1691 0.5169 0.070 Uiso 0.391(5) 1 calc PR A 2
H24E H -0.0796 0.1212 0.4654 0.070 Uiso 0.391(5) 1 calc PR A 2
H24F H -0.1622 0.1429 0.5040 0.070 Uiso 0.391(5) 1 calc PR A 2
C25B C -0.1619(10) 0.2799(7) 0.4924(6) 0.0517(17) Uani 0.391(5) 1 d P A 2
H25D H -0.1063 0.2886 0.5214 0.077 Uiso 0.391(5) 1 calc PR A 2
H25E H -0.2224 0.2632 0.5077 0.077 Uiso 0.391(5) 1 calc PR A 2
H25F H -0.1786 0.3234 0.4725 0.077 Uiso 0.391(5) 1 calc PR A 2
C26B C -0.2125(9) 0.2072(7) 0.4100(6) 0.0532(18) Uani 0.391(5) 1 d P A 2
H26D H -0.2741 0.1937 0.4256 0.080 Uiso 0.391(5) 1 calc PR A 2
H26E H -0.1909 0.1684 0.3884 0.080 Uiso 0.391(5) 1 calc PR A 2
H26F H -0.2273 0.2484 0.3870 0.080 Uiso 0.391(5) 1 calc PR A 2
C27 C -0.0418(3) 0.3877(2) 0.4106(2) 0.0490(12) Uani 1 1 d . . .
C28A C -0.0885(7) 0.4073(4) 0.4659(4) 0.0516(18) Uani 0.644(6) 1 d P A 1
H28A H -0.0370 0.3983 0.4968 0.077 Uiso 0.644(6) 1 calc PR A 1
H28B H -0.1493 0.3786 0.4688 0.077 Uiso 0.644(6) 1 calc PR A 1
H28C H -0.1075 0.4569 0.4653 0.077 Uiso 0.644(6) 1 calc PR A 1
C29A C -0.1230(14) 0.4009(7) 0.3652(6) 0.067(4) Uani 0.644(6) 1 d P A 1
H29A H -0.1765 0.3653 0.3652 0.101 Uiso 0.644(6) 1 calc PR A 1
H29B H -0.0934 0.3987 0.3313 0.101 Uiso 0.644(6) 1 calc PR A 1
H29C H -0.1526 0.4473 0.3692 0.101 Uiso 0.644(6) 1 calc PR A 1
C30A C 0.0437(6) 0.4425(4) 0.4133(4) 0.0561(18) Uani 0.644(6) 1 d P A 1
H30A H 0.0957 0.4322 0.4437 0.084 Uiso 0.644(6) 1 calc PR A 1
H30B H 0.0150 0.4891 0.4179 0.084 Uiso 0.644(6) 1 calc PR A 1
H30C H 0.0752 0.4412 0.3799 0.084 Uiso 0.644(6) 1 calc PR A 1
C28B C -0.0244(12) 0.4197(7) 0.4568(7) 0.0516(18) Uani 0.356(6) 1 d P A 2
H28D H -0.0541 0.4668 0.4536 0.077 Uiso 0.356(6) 1 calc PR A 2
H28E H 0.0496 0.4232 0.4675 0.077 Uiso 0.356(6) 1 calc PR A 2
H28F H -0.0556 0.3932 0.4840 0.077 Uiso 0.356(6) 1 calc PR A 2
C29B C -0.152(3) 0.3849(15) 0.3794(12) 0.067(4) Uani 0.356(6) 1 d P A 2
H29D H -0.1508 0.3597 0.3455 0.101 Uiso 0.356(6) 1 calc PR A 2
H29E H -0.1773 0.4326 0.3718 0.101 Uiso 0.356(6) 1 calc PR A 2
H29F H -0.1980 0.3606 0.4012 0.101 Uiso 0.356(6) 1 calc PR A 2
C30B C 0.0142(12) 0.4320(7) 0.3662(7) 0.0561(18) Uani 0.356(6) 1 d P A 2
H30D H -0.0008 0.4099 0.3309 0.084 Uiso 0.356(6) 1 calc PR A 2
H30E H 0.0883 0.4325 0.3770 0.084 Uiso 0.356(6) 1 calc PR A 2
H30F H -0.0117 0.4802 0.3644 0.084 Uiso 0.356(6) 1 calc PR A 2
C31 C 0.1471(4) 0.1869(3) 0.32915(19) 0.0476(11) Uani 1 1 d . . .
C32 C 0.0803(5) 0.1964(4) 0.2742(2) 0.0740(18) Uani 1 1 d . A .
H32A H 0.0777 0.2460 0.2645 0.111 Uiso 1 1 calc R . .
H32B H 0.0109 0.1794 0.2768 0.111 Uiso 1 1 calc R . .
H32C H 0.1102 0.1696 0.2467 0.111 Uiso 1 1 calc R . .
C33 C 0.2506(4) 0.2210(3) 0.3256(2) 0.0625(14) Uani 1 1 d . A .
H33A H 0.2418 0.2717 0.3215 0.094 Uiso 1 1 calc R . .
H33B H 0.2798 0.2022 0.2945 0.094 Uiso 1 1 calc R . .
H33C H 0.2969 0.2110 0.3584 0.094 Uiso 1 1 calc R . .
C34 C 0.1605(5) 0.1096(3) 0.3404(3) 0.0682(16) Uani 1 1 d . A .
H34A H 0.1929 0.0876 0.3115 0.102 Uiso 1 1 calc R . .
H34B H 0.0934 0.0881 0.3422 0.102 Uiso 1 1 calc R . .
H34C H 0.2038 0.1029 0.3747 0.102 Uiso 1 1 calc R . .
C35 C 0.5754(4) 0.4181(3) 0.4162(3) 0.0722(17) Uani 1 1 d . A .
H35A H 0.6459 0.4001 0.4252 0.087 Uiso 1 1 calc R . .
H35B H 0.5300 0.3924 0.4379 0.087 Uiso 1 1 calc R . .
C36 C 0.5724(4) 0.4942(3) 0.4281(3) 0.0673(16) Uani 1 1 d . . .
H36A H 0.6037 0.5027 0.4655 0.081 Uiso 1 1 calc R A .
H36B H 0.6127 0.5201 0.4038 0.081 Uiso 1 1 calc R . .
C37 C 0.4654(5) 0.5902(3) 0.4310(2) 0.0618(14) Uani 1 1 d . . .
H37A H 0.4960 0.6169 0.4032 0.074 Uiso 1 1 calc R A .
H37B H 0.5026 0.6021 0.4666 0.074 Uiso 1 1 calc R . .
C38 C 0.3535(4) 0.6084(4) 0.4293(2) 0.0697(17) Uani 1 1 d . A .
H38A H 0.3225 0.5798 0.4560 0.084 Uiso 1 1 calc R . .
H38B H 0.3463 0.6583 0.4387 0.084 Uiso 1 1 calc R . .
C39 C 0.1978(4) 0.6058(3) 0.3747(3) 0.0754(19) Uani 1 1 d . . .
H39A H 0.1841 0.6536 0.3872 0.090 Uiso 1 1 calc R A .
H39B H 0.1687 0.5719 0.3985 0.090 Uiso 1 1 calc R . .
C40 C 0.1472(5) 0.5961(4) 0.3170(3) 0.0772(19) Uani 1 1 d . A .
H40A H 0.0725 0.6038 0.3154 0.093 Uiso 1 1 calc R . .
H40B H 0.1746 0.6313 0.2936 0.093 Uiso 1 1 calc R . .
C41 C 0.1220(5) 0.5191(5) 0.2468(3) 0.091(2) Uani 1 1 d . . .
H41A H 0.1515 0.5527 0.2230 0.109 Uiso 1 1 calc R A .
H41B H 0.0475 0.5282 0.2442 0.109 Uiso 1 1 calc R . .
C42 C 0.1389(5) 0.4464(4) 0.2280(3) 0.087(2) Uani 1 1 d . A .
H42A H 0.1073 0.4126 0.2509 0.104 Uiso 1 1 calc R . .
H42B H 0.1055 0.4408 0.1907 0.104 Uiso 1 1 calc R . .
C43 C 0.2603(6) 0.3667(3) 0.2104(2) 0.082(2) Uani 1 1 d . . .
H43A H 0.2348 0.3646 0.1716 0.099 Uiso 1 1 calc R A .
H43B H 0.2236 0.3310 0.2292 0.099 Uiso 1 1 calc R . .
C44 C 0.3753(5) 0.3523(3) 0.2191(2) 0.0626(15) Uani 1 1 d . A .
H44A H 0.3895 0.3060 0.2041 0.075 Uiso 1 1 calc R . .
H44B H 0.4117 0.3882 0.2003 0.075 Uiso 1 1 calc R . .
C45 C 0.5115(5) 0.3352(4) 0.2848(3) 0.088(2) Uani 1 1 d . . .
H45A H 0.5540 0.3681 0.2667 0.106 Uiso 1 1 calc R A .
H45B H 0.5215 0.2875 0.2710 0.106 Uiso 1 1 calc R . .
C46 C 0.5431(6) 0.3374(4) 0.3460(3) 0.091(2) Uani 1 1 d . A .
H46A H 0.4942 0.3102 0.3646 0.109 Uiso 1 1 calc R . .
H46B H 0.6122 0.3170 0.3551 0.109 Uiso 1 1 calc R . .
C47 C 0.4304(6) 0.0510(4) 0.2730(3) 0.085(2) Uani 1 1 d . . .
H47A H 0.3940 0.0056 0.2687 0.103 Uiso 1 1 calc R . .
H47B H 0.3794 0.0887 0.2646 0.103 Uiso 1 1 calc R . .
C48 C 0.5074(5) 0.0546(4) 0.2349(3) 0.0779(19) Uani 1 1 d . . .
H48A H 0.4725 0.0522 0.1977 0.094 Uiso 1 1 calc R . .
H48B H 0.5542 0.0140 0.2407 0.094 Uiso 1 1 calc R . .
C49 C 0.5697(6) 0.1225(4) 0.2424(3) 0.091(2) Uani 1 1 d . . .
H49A H 0.6236 0.1222 0.2182 0.109 Uiso 1 1 calc R . .
H49B H 0.5244 0.1630 0.2328 0.109 Uiso 1 1 calc R . .
C50 C 0.6182(6) 0.1293(5) 0.2996(3) 0.110(3) Uani 1 1 d . . .
H50A H 0.6529 0.1752 0.3043 0.132 Uiso 1 1 calc R . .
H50B H 0.6709 0.0925 0.3072 0.132 Uiso 1 1 calc R . .
C51 C 0.5422(6) 0.1232(5) 0.3394(3) 0.091(2) Uani 1 1 d . . .
H51A H 0.5793 0.1228 0.3762 0.109 Uiso 1 1 calc R . .
H51B H 0.4965 0.1645 0.3361 0.109 Uiso 1 1 calc R . .
C52 C 0.4795(6) 0.0585(4) 0.3307(3) 0.083(2) Uani 1 1 d . . .
H52A H 0.4253 0.0593 0.3546 0.100 Uiso 1 1 calc R . .
H52B H 0.5235 0.0173 0.3404 0.100 Uiso 1 1 calc R . .
C53 C 0.9078(7) 0.3398(6) 0.1603(5) 0.137(4) Uani 1 1 d . . .
H53A H 0.9829 0.3410 0.1703 0.164 Uiso 1 1 calc R . .
H53B H 0.8924 0.3144 0.1259 0.164 Uiso 1 1 calc R . .
C54 C 0.8683(7) 0.4073(5) 0.1558(5) 0.143(4) Uani 1 1 d . . .
H54A H 0.9039 0.4343 0.1301 0.171 Uiso 1 1 calc R . .
H54B H 0.8803 0.4309 0.1911 0.171 Uiso 1 1 calc R . .
C55 C 0.7600(7) 0.4059(7) 0.1375(5) 0.162(5) Uani 1 1 d . . .
H55A H 0.7462 0.3768 0.1048 0.195 Uiso 1 1 calc R . .
H55B H 0.7345 0.4538 0.1289 0.195 Uiso 1 1 calc R . .
C56 C 0.7072(8) 0.3753(8) 0.1822(6) 0.174(5) Uani 1 1 d . . .
H56A H 0.7237 0.4032 0.2153 0.209 Uiso 1 1 calc R . .
H56B H 0.6321 0.3759 0.1720 0.209 Uiso 1 1 calc R . .
C57 C 0.7430(9) 0.3031(5) 0.1914(8) 0.217(9) Uani 1 1 d . . .
H57A H 0.7084 0.2817 0.2202 0.260 Uiso 1 1 calc R . .
H57B H 0.7256 0.2753 0.1582 0.260 Uiso 1 1 calc R . .
C58 C 0.8529(10) 0.3021(6) 0.2068(6) 0.181(6) Uani 1 1 d . . .
H58A H 0.8771 0.2533 0.2116 0.218 Uiso 1 1 calc R . .
H58B H 0.8702 0.3272 0.2413 0.218 Uiso 1 1 calc R . .

loop_
_atom_site_aniso_label
_atom_site_aniso_U_11
_atom_site_aniso_U_22
_atom_site_aniso_U_33
_atom_site_aniso_U_23
_atom_site_aniso_U_13
_atom_site_aniso_U_12
Dy1 0.03124(10) 0.02976(10) 0.03030(10) -0.00056(8) 0.00225(7) -0.00220(7)
Br1A 0.0545(15) 0.061(2) 0.0410(6) 0.0071(9) 0.0032(8) -0.0268(16)
Br1B 0.052(3) 0.040(3) 0.0488(14) 0.0125(15) 0.0011(16) -0.019(2)
K1 0.0378(5) 0.0432(5) 0.0363(5) 0.0012(4) 0.0011(4) -0.0034(4)
O1 0.059(2) 0.065(2) 0.077(3) 0.000(2) 0.005(2) 0.0004(18)
O2 0.059(2) 0.062(2) 0.068(3) -0.0038(19) -0.0003(19) -0.0155(18)
O3 0.069(2) 0.062(2) 0.059(3) -0.0021(19) 0.014(2) 0.0036(19)
O4 0.059(2) 0.095(3) 0.063(3) 0.006(2) -0.003(2) 0.003(2)
O5 0.081(3) 0.078(3) 0.050(2) 0.000(2) -0.001(2) -0.021(2)
O6 0.073(3) 0.067(2) 0.059(3) -0.0028(19) 0.012(2) -0.002(2)
C1 0.044(2) 0.041(2) 0.033(2) 0.0034(18) 0.0016(19) -0.0042(18)
C2 0.041(2) 0.038(2) 0.028(2) -0.0032(17) 0.0016(17) 0.0002(17)
C3 0.035(2) 0.047(3) 0.041(3) -0.009(2) 0.0039(18) -0.0020(18)
C4 0.044(2) 0.050(3) 0.038(3) -0.006(2) -0.001(2) 0.012(2)
C5 0.054(3) 0.035(2) 0.039(3) 0.0011(19) -0.002(2) 0.0056(19)
C6 0.110(5) 0.031(2) 0.035(3) 0.0042(19) -0.006(3) 0.008(3)
C7 0.136(6) 0.035(3) 0.051(4) -0.002(2) 0.001(4) -0.009(3)
C8 0.129(6) 0.042(3) 0.069(4) 0.000(3) 0.015(4) -0.032(3)
C9 0.150(7) 0.052(3) 0.050(4) 0.008(3) -0.008(4) 0.037(4)
C10 0.054(3) 0.087(4) 0.059(4) -0.022(3) -0.005(3) 0.027(3)
C11 0.082(4) 0.098(5) 0.060(4) -0.016(3) 0.012(3) 0.042(4)
C12 0.068(4) 0.205(10) 0.080(5) -0.042(6) -0.022(4) 0.069(5)
C13 0.048(3) 0.126(6) 0.115(7) -0.040(5) 0.030(4) -0.001(4)
C14 0.046(2) 0.038(2) 0.033(2) -0.0039(18) 0.0094(19) 0.0020(18)
C15 0.066(3) 0.062(3) 0.049(3) -0.020(3) -0.004(3) 0.006(3)
C16 0.098(4) 0.041(3) 0.059(4) -0.001(2) 0.019(3) 0.008(3)
C17 0.057(3) 0.080(4) 0.070(4) -0.028(3) 0.019(3) 0.000(3)
C18 0.042(2) 0.031(2) 0.039(2) -0.0018(17) 0.0028(19) -0.0033(17)
C19 0.040(2) 0.043(2) 0.032(2) -0.0030(18) -0.0013(18) -0.0004(18)
C20 0.038(2) 0.044(2) 0.043(3) 0.011(2) 0.001(2) -0.0061(19)
C21 0.037(2) 0.031(2) 0.058(3) 0.006(2) -0.001(2) 0.0030(17)
C22 0.034(2) 0.033(2) 0.039(2) -0.0024(17) 0.0005(17) 0.0007(16)
C23 0.033(2) 0.032(2) 0.050(3) 0.0002(18) 0.0054(19) 0.0008(16)
C24A 0.049(4) 0.035(3) 0.059(5) 0.003(3) 0.014(3) -0.007(3)
C25A 0.049(4) 0.057(5) 0.050(5) 0.001(3) 0.010(3) 0.001(3)
C26A 0.039(3) 0.050(4) 0.068(5) -0.003(4) -0.001(3) 0.000(3)
C24B 0.049(4) 0.035(3) 0.059(5) 0.003(3) 0.014(3) -0.007(3)
C25B 0.049(4) 0.057(5) 0.050(5) 0.001(3) 0.010(3) 0.001(3)
C26B 0.039(3) 0.050(4) 0.068(5) -0.003(4) -0.001(3) 0.000(3)
C27 0.042(2) 0.027(2) 0.077(4) 0.007(2) 0.002(2) 0.0046(18)
C28A 0.057(5) 0.029(3) 0.068(5) -0.003(3) 0.003(4) 0.004(3)
C29A 0.100(12) 0.041(7) 0.055(9) 0.005(5) -0.013(6) 0.029(7)
C30A 0.068(5) 0.033(3) 0.066(5) 0.005(3) 0.005(4) -0.004(3)
C28B 0.057(5) 0.029(3) 0.068(5) -0.003(3) 0.003(4) 0.004(3)
C29B 0.100(12) 0.041(7) 0.055(9) 0.005(5) -0.013(6) 0.029(7)
C30B 0.068(5) 0.033(3) 0.066(5) 0.005(3) 0.005(4) -0.004(3)
C31 0.048(3) 0.063(3) 0.031(2) -0.004(2) 0.002(2) -0.001(2)
C32 0.077(4) 0.112(5) 0.031(3) -0.014(3) -0.002(3) 0.004(4)
C33 0.058(3) 0.084(4) 0.048(3) -0.001(3) 0.019(3) 0.000(3)
C34 0.082(4) 0.064(4) 0.062(4) -0.014(3) 0.025(3) 0.010(3)
C35 0.045(3) 0.083(4) 0.082(5) 0.004(4) -0.018(3) 0.007(3)
C36 0.049(3) 0.078(4) 0.070(4) 0.004(3) -0.013(3) -0.005(3)
C37 0.079(4) 0.057(3) 0.048(3) -0.014(2) 0.003(3) -0.021(3)
C38 0.071(4) 0.088(4) 0.051(4) -0.019(3) 0.010(3) -0.025(3)
C39 0.053(3) 0.072(4) 0.103(6) 0.013(4) 0.015(3) 0.014(3)
C40 0.090(5) 0.079(4) 0.065(4) 0.004(3) 0.019(4) 0.033(4)
C41 0.065(4) 0.154(8) 0.052(4) 0.011(4) -0.001(3) -0.010(4)
C42 0.061(4) 0.117(6) 0.072(5) -0.015(4) -0.031(3) 0.000(4)
C43 0.131(6) 0.071(4) 0.042(3) 0.001(3) -0.002(4) -0.048(4)
C44 0.085(4) 0.057(3) 0.048(3) -0.015(3) 0.014(3) -0.014(3)
C45 0.068(4) 0.085(5) 0.112(7) -0.028(4) 0.009(4) 0.004(4)
C46 0.088(5) 0.078(5) 0.102(6) -0.024(4) -0.002(4) 0.024(4)
C47 0.090(5) 0.096(5) 0.070(5) -0.004(4) 0.011(4) -0.009(4)
C48 0.093(5) 0.090(5) 0.050(4) -0.012(3) 0.006(3) 0.026(4)
C49 0.098(5) 0.115(6) 0.065(5) -0.002(4) 0.028(4) -0.010(5)
C50 0.076(5) 0.174(9) 0.083(6) -0.039(6) 0.018(4) -0.027(5)
C51 0.086(5) 0.126(6) 0.059(4) -0.022(4) 0.005(4) 0.001(5)
C52 0.098(5) 0.095(5) 0.059(4) 0.002(4) 0.019(4) 0.002(4)
C53 0.101(7) 0.134(9) 0.176(11) -0.033(8) 0.016(7) 0.024(6)
C54 0.081(6) 0.111(7) 0.236(14) 0.009(8) 0.020(7) 0.009(5)
C55 0.095(7) 0.206(12) 0.176(12) 0.089(10) -0.025(7) -0.031(7)
C56 0.106(8) 0.240(15) 0.188(13) 0.024(11) 0.061(8) 0.053(9)
C57 0.108(8) 0.089(7) 0.47(3) 0.076(11) 0.099(12) 0.020(6)
C58 0.152(11) 0.135(10) 0.242(17) 0.081(10) -0.033(11) 0.012(8)

loop_
_atom_type_symbol
_atom_type_description
_atom_type_scat_dispersion_real
_atom_type_scat_dispersion_imag
_atom_type_scat_source
C C 0.0033 0.0016 'International Tables Vol C Tables 4.2.6.8 and 6.1.1.4'
H H 0.0000 0.0000 'International Tables Vol C Tables 4.2.6.8 and 6.1.1.4'
Br Br -0.2901 2.4595 'International Tables Vol C Tables 4.2.6.8 and 6.1.1.4'
Dy Dy -0.1892 4.4098 'International Tables Vol C Tables 4.2.6.8 and 6.1.1.4'
K K 0.2009 0.2494 'International Tables Vol C Tables 4.2.6.8 and 6.1.1.4'
O O 0.0106 0.0060 'International Tables Vol C Tables 4.2.6.8 and 6.1.1.4'

loop_
_geom_angle_atom_site_label_1
_geom_angle_atom_site_label_2
_geom_angle_atom_site_label_3
_geom_angle
_geom_angle_site_symmetry_1
_geom_angle_site_symmetry_3
C19 Dy1 C3 154.71(14) . .
C19 Dy1 C20 31.28(14) . .
C3 Dy1 C20 159.42(14) . .
C19 Dy1 C2 164.00(13) . .
C3 Dy1 C2 30.94(13) . .
C20 Dy1 C2 155.19(14) . .
C19 Dy1 C18 30.88(13) . .
C3 Dy1 C18 149.50(14) . .
C20 Dy1 C18 49.88(13) . .
C2 Dy1 C18 133.63(13) . .
C19 Dy1 C1 134.05(13) . .
C3 Dy1 C1 49.30(14) . .
C20 Dy1 C1 150.09(13) . .
C2 Dy1 C1 30.29(13) . .
C18 Dy1 C1 105.61(13) . .
C19 Dy1 C4 126.32(14) . .
C3 Dy1 C4 30.72(13) . .
C20 Dy1 C4 153.08(14) . .
C2 Dy1 C4 51.42(13) . .
C18 Dy1 C4 122.16(14) . .
C1 Dy1 C4 49.62(14) . .
C19 Dy1 C21 51.56(14) . .
C3 Dy1 C21 153.40(14) . .
C20 Dy1 C21 30.38(14) . .
C2 Dy1 C21 127.12(14) . .
C18 Dy1 C21 49.95(13) . .
C1 Dy1 C21 122.98(14) . .
C4 Dy1 C21 169.81(14) . .
C19 Dy1 C22 50.92(13) . .
C3 Dy1 C22 148.37(14) . .
C20 Dy1 C22 49.70(13) . .
C2 Dy1 C22 118.41(13) . .
C18 Dy1 C22 29.89(12) . .
C1 Dy1 C22 100.39(13) . .
C4 Dy1 C22 139.65(14) . .
C21 Dy1 C22 30.19(12) . .
C19 Dy1 Br1A 98.94(12) . .
C3 Dy1 Br1A 78.73(19) . .
C20 Dy1 Br1A 80.69(19) . .
C2 Dy1 Br1A 97.05(12) . .
C18 Dy1 Br1A 128.46(14) . .
C1 Dy1 Br1A 125.93(14) . .
C4 Dy1 Br1A 94.3(3) . .
C21 Dy1 Br1A 95.8(3) . .
C22 Dy1 Br1A 125.8(3) . .
C19 Dy1 C5 118.24(14) . .
C3 Dy1 C5 49.50(14) . .
C20 Dy1 C5 148.51(14) . .
C2 Dy1 C5 50.48(13) . .
C18 Dy1 C5 100.00(13) . .
C1 Dy1 C5 29.79(13) . .
C4 Dy1 C5 29.90(14) . .
C21 Dy1 C5 140.03(14) . .
C22 Dy1 C5 110.36(13) . .
Br1A Dy1 C5 123.9(3) . .
C19 Dy1 Br1B 98.37(18) . .
C3 Dy1 Br1B 83.2(3) . .
C20 Dy1 Br1B 76.4(2) . .
C2 Dy1 Br1B 97.50(18) . .
C18 Dy1 Br1B 125.9(2) . .
C1 Dy1 Br1B 127.53(18) . .
C4 Dy1 Br1B 101.8(4) . .
C21 Dy1 Br1B 88.3(4) . .
C22 Dy1 Br1B 118.5(4) . .
Br1A Dy1 Br1B 9.17(19) . .
C5 Dy1 Br1B 130.6(3) . .
Dy1 Br1A K1 137.49(16) . .
Dy1 Br1B K1 138.4(3) . .
O4 K1 O2 119.20(13) . .
O4 K1 O6 116.87(13) . .
O2 K1 O6 119.94(12) . .
O4 K1 O1 163.75(13) . .
O2 K1 O1 60.16(12) . .
O6 K1 O1 59.93(12) . .
O4 K1 O3 59.82(13) . .
O2 K1 O3 59.44(12) . .
O6 K1 O3 157.61(12) . .
O1 K1 O3 116.24(12) . .
O4 K1 O5 59.22(13) . .
O2 K1 O5 157.17(12) . .
O6 K1 O5 57.76(13) . .
O1 K1 O5 114.27(13) . .
O3 K1 O5 113.04(13) . .
O4 K1 Br1B 105.4(4) . .
O2 K1 Br1B 77.78(17) . .
O6 K1 Br1B 106.5(3) . .
O1 K1 Br1B 90.5(4) . .
O3 K1 Br1B 95.3(3) . .
O5 K1 Br1B 125.05(17) . .
O4 K1 Br1A 112.8(2) . .
O2 K1 Br1A 77.52(10) . .
O6 K1 Br1A 99.5(2) . .
O1 K1 Br1A 83.3(2) . .
O3 K1 Br1A 101.9(2) . .
O5 K1 Br1A 125.00(11) . .
Br1B K1 Br1A 8.1(2) . .
O4 K1 C48 92.36(15) . 2_655
O2 K1 C48 79.51(14) . 2_655
O6 K1 C48 78.43(15) . 2_655
O1 K1 C48 71.43(15) . 2_655
O3 K1 C48 79.59(15) . 2_655
O5 K1 C48 77.84(14) . 2_655
Br1B K1 C48 156.0(3) . 2_655
Br1A K1 C48 151.98(18) . 2_655
O4 K1 C35 161.19(15) . .
O2 K1 C35 42.08(14) . .
O6 K1 C35 80.06(14) . .
O1 K1 C35 21.97(14) . .
O3 K1 C35 101.38(14) . .
O5 K1 C35 136.12(15) . .
Br1B K1 C35 75.2(4) . .
Br1A K1 C35 69.5(2) . .
C48 K1 C35 82.74(17) 2_655 .
O4 K1 C46 158.71(16) . .
O2 K1 C46 80.50(15) . .
O6 K1 C46 41.85(15) . .
O1 K1 C46 22.41(14) . .
O3 K1 C46 138.47(15) . .
O5 K1 C46 99.50(16) . .
Br1B K1 C46 85.7(4) . .
Br1A K1 C46 77.6(3) . .
C48 K1 C46 83.00(19) 2_655 .
C35 K1 C46 38.77(16) . .
C35 O1 C46 113.7(5) . .
C35 O1 K1 108.1(3) . .
C46 O1 K1 107.4(4) . .
C36 O2 C37 113.1(4) . .
C36 O2 K1 116.6(3) . .
C37 O2 K1 119.2(3) . .
C39 O3 C38 111.9(5) . .
C39 O3 K1 109.1(4) . .
C38 O3 K1 112.3(3) . .
C41 O4 C40 112.6(6) . .
C41 O4 K1 121.1(4) . .
C40 O4 K1 119.8(4) . .
C43 O5 C42 111.7(5) . .
C43 O5 K1 115.2(4) . .
C42 O5 K1 107.8(4) . .
C45 O6 C44 111.8(5) . .
C45 O6 K1 117.6(4) . .
C44 O6 K1 119.8(3) . .
C2 C1 C5 111.0(4) . .
C2 C1 Dy1 72.1(2) . .
C5 C1 Dy1 78.5(3) . .
C2 C1 H1 124.5 . .
C5 C1 H1 124.5 . .
Dy1 C1 H1 116.6 . .
C3 C2 C1 104.9(4) . .
C3 C2 C14 126.3(4) . .
C1 C2 C14 127.9(4) . .
C3 C2 Dy1 73.2(3) . .
C1 C2 Dy1 77.6(2) . .
C14 C2 Dy1 122.1(3) . .
C2 C3 C4 111.6(4) . .
C2 C3 Dy1 75.8(3) . .
C4 C3 Dy1 79.3(3) . .
C2 C3 H3 124.2 . .
C4 C3 H3 124.2 . .
Dy1 C3 H3 112.5 . .
C3 C4 C5 105.9(4) . .
C3 C4 C10 118.4(4) . .
C5 C4 C10 134.6(5) . .
C3 C4 Dy1 70.0(3) . .
C5 C4 Dy1 77.9(3) . .
C10 C4 Dy1 125.2(3) . .
C1 C5 C4 106.6(4) . .
C1 C5 C6 120.2(4) . .
C4 C5 C6 132.5(4) . .
C1 C5 Dy1 71.7(2) . .
C4 C5 Dy1 72.2(3) . .
C6 C5 Dy1 128.4(3) . .
C7 C6 C8 105.9(5) . .
C7 C6 C9 111.7(5) . .
C8 C6 C9 105.9(5) . .
C7 C6 C5 113.4(4) . .
C8 C6 C5 110.4(4) . .
C9 C6 C5 109.3(5) . .
C6 C7 H7A 109.5 . .
C6 C7 H7B 109.5 . .
H7A C7 H7B 109.5 . .
C6 C7 H7C 109.5 . .
H7A C7 H7C 109.5 . .
H7B C7 H7C 109.5 . .
C6 C8 H8A 109.5 . .
C6 C8 H8B 109.5 . .
H8A C8 H8B 109.5 . .
C6 C8 H8C 109.5 . .
H8A C8 H8C 109.5 . .
H8B C8 H8C 109.5 . .
C6 C9 H9A 109.5 . .
C6 C9 H9B 109.5 . .
H9A C9 H9B 109.5 . .
C6 C9 H9C 109.5 . .
H9A C9 H9C 109.5 . .
H9B C9 H9C 109.5 . .
C13 C10 C11 105.4(6) . .
C13 C10 C4 111.7(5) . .
C11 C10 C4 115.3(5) . .
C13 C10 C12 109.2(6) . .
C11 C10 C12 108.5(5) . .
C4 C10 C12 106.8(5) . .
C10 C11 H11A 109.5 . .
C10 C11 H11B 109.5 . .
H11A C11 H11B 109.5 . .
C10 C11 H11C 109.5 . .
H11A C11 H11C 109.5 . .
H11B C11 H11C 109.5 . .
C10 C12 H12A 109.5 . .
C10 C12 H12B 109.5 . .
H12A C12 H12B 109.5 . .
C10 C12 H12C 109.5 . .
H12A C12 H12C 109.5 . .
H12B C12 H12C 109.5 . .
C10 C13 H13A 109.5 . .
C10 C13 H13B 109.5 . .
H13A C13 H13B 109.5 . .
C10 C13 H13C 109.5 . .
H13A C13 H13C 109.5 . .
H13B C13 H13C 109.5 . .
C17 C14 C16 109.5(4) . .
C17 C14 C2 112.3(4) . .
C16 C14 C2 111.1(4) . .
C17 C14 C15 109.0(4) . .
C16 C14 C15 106.8(4) . .
C2 C14 C15 107.9(4) . .
C14 C15 H15A 109.5 . .
C14 C15 H15B 109.5 . .
H15A C15 H15B 109.5 . .
C14 C15 H15C 109.5 . .
H15A C15 H15C 109.5 . .
H15B C15 H15C 109.5 . .
C14 C16 H16A 109.5 . .
C14 C16 H16B 109.5 . .
H16A C16 H16B 109.5 . .
C14 C16 H16C 109.5 . .
H16A C16 H16C 109.5 . .
H16B C16 H16C 109.5 . .
C14 C17 H17A 109.5 . .
C14 C17 H17B 109.5 . .
H17A C17 H17B 109.5 . .
C14 C17 H17C 109.5 . .
H17A C17 H17C 109.5 . .
H17B C17 H17C 109.5 . .
C19 C18 C22 110.8(4) . .
C19 C18 Dy1 71.9(2) . .
C22 C18 Dy1 79.1(2) . .
C19 C18 H18 124.6 . .
C22 C18 H18 124.6 . .
Dy1 C18 H18 116.2 . .
C18 C19 C20 104.9(4) . .
C18 C19 C31 127.2(4) . .
C20 C19 C31 125.6(4) . .
C18 C19 Dy1 77.2(3) . .
C20 C19 Dy1 75.0(3) . .
C31 C19 Dy1 126.1(3) . .
C21 C20 C19 111.3(4) . .
C21 C20 Dy1 79.3(3) . .
C19 C20 Dy1 73.8(3) . .
C21 C20 H20 124.3 . .
C19 C20 H20 124.3 . .
Dy1 C20 H20 114.4 . .
C20 C21 C22 106.1(4) . .
C20 C21 C27 119.6(4) . .
C22 C21 C27 133.3(4) . .
C20 C21 Dy1 70.3(2) . .
C22 C21 Dy1 76.5(2) . .
C27 C21 Dy1 126.5(3) . .
C18 C22 C21 106.8(4) . .
C18 C22 C23 119.8(4) . .
C21 C22 C23 132.3(4) . .
C18 C22 Dy1 71.0(2) . .
C21 C22 Dy1 73.3(2) . .
C23 C22 Dy1 129.3(3) . .
C26B C23 C25A 135.3(7) . .
C26B C23 C25B 111.6(8) . .
C25A C23 C25B 38.5(6) . .
C26B C23 C22 105.8(6) . .
C25A C23 C22 116.8(5) . .
C25B C23 C22 114.6(6) . .
C26B C23 C24B 109.0(8) . .
C25A C23 C24B 69.8(6) . .
C25B C23 C24B 106.5(8) . .
C22 C23 C24B 109.3(5) . .
C26B C23 C24A 70.4(7) . .
C25A C23 C24A 104.4(5) . .
C25B C23 C24A 131.5(7) . .
C22 C23 C24A 110.7(4) . .
C24B C23 C24A 40.0(6) . .
C26B C23 C26A 36.9(6) . .
C25A C23 C26A 110.2(6) . .
C25B C23 C26A 76.9(7) . .
C22 C23 C26A 111.1(5) . .
C24B C23 C26A 133.2(6) . .
C24A C23 C26A 102.5(5) . .
C23 C24A H24A 109.5 . .
C23 C24A H24B 109.5 . .
H24A C24A H24B 109.5 . .
C23 C24A H24C 109.5 . .
H24A C24A H24C 109.5 . .
H24B C24A H24C 109.5 . .
C23 C25A H25A 109.5 . .
C23 C25A H25B 109.5 . .
H25A C25A H25B 109.5 . .
C23 C25A H25C 109.5 . .
H25A C25A H25C 109.5 . .
H25B C25A H25C 109.5 . .
C23 C26A H26A 109.5 . .
C23 C26A H26B 109.5 . .
H26A C26A H26B 109.5 . .
C23 C26A H26C 109.5 . .
H26A C26A H26C 109.5 . .
H26B C26A H26C 109.5 . .
C23 C24B H24D 109.5 . .
C23 C24B H24E 109.5 . .
H24D C24B H24E 109.5 . .
C23 C24B H24F 109.5 . .
H24D C24B H24F 109.5 . .
H24E C24B H24F 109.5 . .
C23 C25B H25D 109.5 . .
C23 C25B H25E 109.5 . .
H25D C25B H25E 109.5 . .
C23 C25B H25F 109.5 . .
H25D C25B H25F 109.5 . .
H25E C25B H25F 109.5 . .
C23 C26B H26D 109.5 . .
C23 C26B H26E 109.5 . .
H26D C26B H26E 109.5 . .
C23 C26B H26F 109.5 . .
H26D C26B H26F 109.5 . .
H26E C26B H26F 109.5 . .
C28B C27 C29A 129.2(10) . .
C28B C27 C30A 66.1(8) . .
C29A C27 C30A 111.9(7) . .
C28B C27 C21 116.7(7) . .
C29A C27 C21 110.5(7) . .
C30A C27 C21 112.4(4) . .
C28B C27 C29B 120.7(15) . .
C29A C27 C29B 23.8(10) . .
C30A C27 C29B 132.6(10) . .
C21 C27 C29B 104.8(12) . .
C28B C27 C28A 34.9(7) . .
C29A C27 C28A 107.5(7) . .
C30A C27 C28A 99.2(5) . .
C21 C27 C28A 114.9(4) . .
C29B C27 C28A 90.4(12) . .
C28B C27 C30B 108.5(9) . .
C29A C27 C30B 74.5(8) . .
C30A C27 C30B 44.7(6) . .
C21 C27 C30B 105.4(6) . .
C29B C27 C30B 98.3(11) . .
C28A C27 C30B 135.0(7) . .
C27 C28A H28A 109.5 . .
C27 C28A H28B 109.5 . .
H28A C28A H28B 109.5 . .
C27 C28A H28C 109.5 . .
H28A C28A H28C 109.5 . .
H28B C28A H28C 109.5 . .
C27 C29A H29A 109.5 . .
C27 C29A H29B 109.5 . .
H29A C29A H29B 109.5 . .
C27 C29A H29C 109.5 . .
H29A C29A H29C 109.5 . .
H29B C29A H29C 109.5 . .
C27 C30A H30A 109.5 . .
C27 C30A H30B 109.5 . .
H30A C30A H30B 109.5 . .
C27 C30A H30C 109.5 . .
H30A C30A H30C 109.5 . .
H30B C30A H30C 109.5 . .
C27 C28B H28D 109.5 . .
C27 C28B H28E 109.5 . .
H28D C28B H28E 109.5 . .
C27 C28B H28F 109.5 . .
H28D C28B H28F 109.5 . .
H28E C28B H28F 109.5 . .
C27 C29B H29D 109.5 . .
C27 C29B H29E 109.5 . .
H29D C29B H29E 109.5 . .
C27 C29B H29F 109.5 . .
H29D C29B H29F 109.5 . .
H29E C29B H29F 109.5 . .
C27 C30B H30D 109.5 . .
C27 C30B H30E 109.5 . .
H30D C30B H30E 109.5 . .
C27 C30B H30F 109.5 . .
H30D C30B H30F 109.5 . .
H30E C30B H30F 109.5 . .
C34 C31 C33 110.1(5) . .
C34 C31 C19 112.0(4) . .
C33 C31 C19 111.0(4) . .
C34 C31 C32 108.6(5) . .
C33 C31 C32 108.1(5) . .
C19 C31 C32 106.9(4) . .
C31 C32 H32A 109.5 . .
C31 C32 H32B 109.5 . .
H32A C32 H32B 109.5 . .
C31 C32 H32C 109.5 . .
H32A C32 H32C 109.5 . .
H32B C32 H32C 109.5 . .
C31 C33 H33A 109.5 . .
C31 C33 H33B 109.5 . .
H33A C33 H33B 109.5 . .
C31 C33 H33C 109.5 . .
H33A C33 H33C 109.5 . .
H33B C33 H33C 109.5 . .
C31 C34 H34A 109.5 . .
C31 C34 H34B 109.5 . .
H34A C34 H34B 109.5 . .
C31 C34 H34C 109.5 . .
H34A C34 H34C 109.5 . .
H34B C34 H34C 109.5 . .
O1 C35 C36 108.7(5) . .
O1 C35 K1 50.0(2) . .
C36 C35 K1 81.7(3) . .
O1 C35 H35A 109.9 . .
C36 C35 H35A 109.9 . .
K1 C35 H35A 159.9 . .
O1 C35 H35B 109.9 . .
C36 C35 H35B 109.9 . .
K1 C35 H35B 81.5 . .
H35A C35 H35B 108.3 . .
O2 C36 C35 110.7(5) . .
O2 C36 H36A 109.5 . .
C35 C36 H36A 109.5 . .
O2 C36 H36B 109.5 . .
C35 C36 H36B 109.5 . .
H36A C36 H36B 108.1 . .
O2 C37 C38 107.9(5) . .
O2 C37 H37A 110.1 . .
C38 C37 H37A 110.1 . .
O2 C37 H37B 110.1 . .
C38 C37 H37B 110.1 . .
H37A C37 H37B 108.4 . .
O3 C38 C37 109.8(5) . .
O3 C38 H38A 109.7 . .
C37 C38 H38A 109.7 . .
O3 C38 H38B 109.7 . .
C37 C38 H38B 109.7 . .
H38A C38 H38B 108.2 . .
O3 C39 C40 109.7(5) . .
O3 C39 H39A 109.7 . .
C40 C39 H39A 109.7 . .
O3 C39 H39B 109.7 . .
C40 C39 H39B 109.7 . .
H39A C39 H39B 108.2 . .
O4 C40 C39 110.9(5) . .
O4 C40 H40A 109.4 . .
C39 C40 H40A 109.4 . .
O4 C40 H40B 109.4 . .
C39 C40 H40B 109.4 . .
H40A C40 H40B 108.0 . .
O4 C41 C42 111.9(6) . .
O4 C41 H41A 109.2 . .
C42 C41 H41A 109.2 . .
O4 C41 H41B 109.2 . .
C42 C41 H41B 109.2 . .
H41A C41 H41B 107.9 . .
O5 C42 C41 111.0(6) . .
O5 C42 H42A 109.4 . .
C41 C42 H42A 109.4 . .
O5 C42 H42B 109.4 . .
C41 C42 H42B 109.4 . .
H42A C42 H42B 108.0 . .
O5 C43 C44 108.3(5) . .
O5 C43 H43A 110.0 . .
C44 C43 H43A 110.0 . .
O5 C43 H43B 110.0 . .
C44 C43 H43B 110.0 . .
H43A C43 H43B 108.4 . .
O6 C44 C43 109.7(5) . .
O6 C44 H44A 109.7 . .
C43 C44 H44A 109.7 . .
O6 C44 H44B 109.7 . .
C43 C44 H44B 109.7 . .
H44A C44 H44B 108.2 . .
O6 C45 C46 108.3(6) . .
O6 C45 H45A 110.0 . .
C46 C45 H45A 110.0 . .
O6 C45 H45B 110.0 . .
C46 C45 H45B 110.0 . .
H45A C45 H45B 108.4 . .
O1 C46 C45 107.5(6) . .
O1 C46 K1 50.2(3) . .
C45 C46 K1 82.3(4) . .
O1 C46 H46A 110.2 . .
C45 C46 H46A 110.2 . .
K1 C46 H46A 79.9 . .
O1 C46 H46B 110.2 . .
C45 C46 H46B 110.2 . .
K1 C46 H46B 160.1 . .
H46A C46 H46B 108.5 . .
C48 C47 C52 111.5(6) . .
C48 C47 H47A 109.3 . .
C52 C47 H47A 109.3 . .
C48 C47 H47B 109.3 . .
C52 C47 H47B 109.3 . .
H47A C47 H47B 108.0 . .
C47 C48 C49 111.1(5) . .
C47 C48 K1 145.0(5) . 2_645
C49 C48 K1 100.3(4) . 2_645
C47 C48 H48A 109.4 . .
C49 C48 H48A 109.4 . .
K1 C48 H48A 72.3 2_645 .
C47 C48 H48B 109.4 . .
C49 C48 H48B 109.4 . .
K1 C48 H48B 42.8 2_645 .
H48A C48 H48B 108.0 . .
C50 C49 C48 110.3(6) . .
C50 C49 H49A 109.6 . .
C48 C49 H49A 109.6 . .
C50 C49 H49B 109.6 . .
C48 C49 H49B 109.6 . .
H49A C49 H49B 108.1 . .
C49 C50 C51 112.9(6) . .
C49 C50 H50A 109.0 . .
C51 C50 H50A 109.0 . .
C49 C50 H50B 109.0 . .
C51 C50 H50B 109.0 . .
H50A C50 H50B 107.8 . .
C52 C51 C50 111.7(6) . .
C52 C51 H51A 109.3 . .
C50 C51 H51A 109.3 . .
C52 C51 H51B 109.3 . .
C50 C51 H51B 109.3 . .
H51A C51 H51B 107.9 . .
C51 C52 C47 112.4(6) . .
C51 C52 H52A 109.1 . .
C47 C52 H52A 109.1 . .
C51 C52 H52B 109.1 . .
C47 C52 H52B 109.1 . .
H52A C52 H52B 107.8 . .
C54 C53 C58 106.0(9) . .
C54 C53 H53A 110.5 . .
C58 C53 H53A 110.5 . .
C54 C53 H53B 110.5 . .
C58 C53 H53B 110.5 . .
H53A C53 H53B 108.7 . .
C53 C54 C55 110.7(10) . .
C53 C54 H54A 109.5 . .
C55 C54 H54A 109.5 . .
C53 C54 H54B 109.5 . .
C55 C54 H54B 109.5 . .
H54A C54 H54B 108.1 . .
C54 C55 C56 107.5(10) . .
C54 C55 H55A 110.2 . .
C56 C55 H55A 110.2 . .
C54 C55 H55B 110.2 . .
C56 C55 H55B 110.2 . .
H55A C55 H55B 108.5 . .
C57 C56 C55 108.2(10) . .
C57 C56 H56A 110.1 . .
C55 C56 H56A 110.1 . .
C57 C56 H56B 110.1 . .
C55 C56 H56B 110.1 . .
H56A C56 H56B 108.4 . .
C58 C57 C56 110.1(10) . .
C58 C57 H57A 109.6 . .
C56 C57 H57A 109.6 . .
C58 C57 H57B 109.6 . .
C56 C57 H57B 109.6 . .
H57A C57 H57B 108.1 . .
C57 C58 C53 108.8(11) . .
C57 C58 H58A 109.9 . .
C53 C58 H58A 109.9 . .
C57 C58 H58B 109.9 . .
C53 C58 H58B 109.9 . .
H58A C58 H58B 108.3 . .

loop_
_geom_bond_atom_site_label_1
_geom_bond_atom_site_label_2
_geom_bond_distance
_geom_bond_site_symmetry_2
Dy1 C19 2.619(4) .
Dy1 C3 2.622(5) .
Dy1 C20 2.635(4) .
Dy1 C2 2.655(4) .
Dy1 C18 2.687(4) .
Dy1 C1 2.726(4) .
Dy1 C4 2.741(4) .
Dy1 C21 2.749(4) .
Dy1 C22 2.789(4) .
Dy1 Br1A 2.810(5) .
Dy1 C5 2.815(4) .
Dy1 Br1B 2.892(7) .
Br1A K1 3.234(7) .
Br1B K1 3.136(8) .
K1 O4 2.761(4) .
K1 O2 2.779(4) .
K1 O6 2.813(4) .
K1 O1 2.836(4) .
K1 O3 2.856(4) .
K1 O5 2.928(4) .
K1 C48 3.466(6) 2_655
K1 C35 3.522(5) .
K1 C46 3.524(7) .
O1 C35 1.386(7) .
O1 C46 1.408(7) .
O2 C36 1.387(6) .
O2 C37 1.392(6) .
O3 C39 1.380(6) .
O3 C38 1.419(7) .
O4 C41 1.362(7) .
O4 C40 1.388(7) .
O5 C43 1.368(8) .
O5 C42 1.400(7) .
O6 C45 1.367(7) .
O6 C44 1.413(7) .
C1 C2 1.408(6) .
C1 C5 1.427(6) .
C1 H1 0.9500 .
C2 C3 1.408(6) .
C2 C14 1.522(6) .
C3 C4 1.425(6) .
C3 H3 0.9500 .
C4 C5 1.435(7) .
C4 C10 1.550(7) .
C5 C6 1.548(7) .
C6 C7 1.531(7) .
C6 C8 1.544(9) .
C6 C9 1.545(8) .
C7 H7A 0.9800 .
C7 H7B 0.9800 .
C7 H7C 0.9800 .
C8 H8A 0.9800 .
C8 H8B 0.9800 .
C8 H8C 0.9800 .
C9 H9A 0.9800 .
C9 H9B 0.9800 .
C9 H9C 0.9800 .
C10 C13 1.497(10) .
C10 C11 1.536(8) .
C10 C12 1.558(9) .
C11 H11A 0.9800 .
C11 H11B 0.9800 .
C11 H11C 0.9800 .
C12 H12A 0.9800 .
C12 H12B 0.9800 .
C12 H12C 0.9800 .
C13 H13A 0.9800 .
C13 H13B 0.9800 .
C13 H13C 0.9800 .
C14 C17 1.499(7) .
C14 C16 1.521(7) .
C14 C15 1.540(7) .
C15 H15A 0.9800 .
C15 H15B 0.9800 .
C15 H15C 0.9800 .
C16 H16A 0.9800 .
C16 H16B 0.9800 .
C16 H16C 0.9800 .
C17 H17A 0.9800 .
C17 H17B 0.9800 .
C17 H17C 0.9800 .
C18 C19 1.414(6) .
C18 C22 1.416(6) .
C18 H18 0.9500 .
C19 C20 1.416(6) .
C19 C31 1.528(6) .
C20 C21 1.415(6) .
C20 H20 0.9500 .
C21 C22 1.443(6) .
C21 C27 1.550(6) .
C22 C23 1.539(6) .
C23 C26B 1.505(14) .
C23 C25A 1.520(10) .
C23 C25B 1.532(14) .
C23 C24B 1.538(13) .
C23 C24A 1.554(8) .
C23 C26A 1.556(9) .
C24A H24A 0.9800 .
C24A H24B 0.9800 .
C24A H24C 0.9800 .
C25A H25A 0.9800 .
C25A H25B 0.9800 .
C25A H25C 0.9800 .
C26A H26A 0.9800 .
C26A H26B 0.9800 .
C26A H26C 0.9800 .
C24B H24D 0.9800 .
C24B H24E 0.9800 .
C24B H24F 0.9800 .
C25B H25D 0.9800 .
C25B H25E 0.9800 .
C25B H25F 0.9800 .
C26B H26D 0.9800 .
C26B H26E 0.9800 .
C26B H26F 0.9800 .
C27 C28B 1.305(16) .
C27 C29A 1.483(18) .
C27 C30A 1.533(9) .
C27 C29B 1.57(4) .
C27 C28A 1.630(10) .
C27 C30B 1.646(15) .
C28A H28A 0.9800 .
C28A H28B 0.9800 .
C28A H28C 0.9800 .
C29A H29A 0.9800 .
C29A H29B 0.9800 .
C29A H29C 0.9800 .
C30A H30A 0.9800 .
C30A H30B 0.9800 .
C30A H30C 0.9800 .
C28B H28D 0.9800 .
C28B H28E 0.9800 .
C28B H28F 0.9800 .
C29B H29D 0.9800 .
C29B H29E 0.9800 .
C29B H29F 0.9800 .
C30B H30D 0.9800 .
C30B H30E 0.9800 .
C30B H30F 0.9800 .
C31 C34 1.511(7) .
C31 C33 1.524(7) .
C31 C32 1.549(7) .
C32 H32A 0.9800 .
C32 H32B 0.9800 .
C32 H32C 0.9800 .
C33 H33A 0.9800 .
C33 H33B 0.9800 .
C33 H33C 0.9800 .
C34 H34A 0.9800 .
C34 H34B 0.9800 .
C34 H34C 0.9800 .
C35 C36 1.488(8) .
C35 H35A 0.9900 .
C35 H35B 0.9900 .
C36 H36A 0.9900 .
C36 H36B 0.9900 .
C37 C38 1.509(8) .
C37 H37A 0.9900 .
C37 H37B 0.9900 .
C38 H38A 0.9900 .
C38 H38B 0.9900 .
C39 C40 1.528(9) .
C39 H39A 0.9900 .
C39 H39B 0.9900 .
C40 H40A 0.9900 .
C40 H40B 0.9900 .
C41 C42 1.493(10) .
C41 H41A 0.9900 .
C41 H41B 0.9900 .
C42 H42A 0.9900 .
C42 H42B 0.9900 .
C43 C44 1.527(9) .
C43 H43A 0.9900 .
C43 H43B 0.9900 .
C44 H44A 0.9900 .
C44 H44B 0.9900 .
C45 C46 1.540(10) .
C45 H45A 0.9900 .
C45 H45B 0.9900 .
C46 H46A 0.9900 .
C46 H46B 0.9900 .
C47 C48 1.481(9) .
C47 C52 1.516(9) .
C47 H47A 0.9900 .
C47 H47B 0.9900 .
C48 C49 1.533(10) .
C48 K1 3.466(6) 2_645
C48 H48A 0.9900 .
C48 H48B 0.9900 .
C49 C50 1.502(10) .
C49 H49A 0.9900 .
C49 H49B 0.9900 .
C50 C51 1.505(10) .
C50 H50A 0.9900 .
C50 H50B 0.9900 .
C51 C52 1.487(10) .
C51 H51A 0.9900 .
C51 H51B 0.9900 .
C52 H52A 0.9900 .
C52 H52B 0.9900 .
C53 C54 1.390(12) .
C53 C58 1.618(16) .
C53 H53A 0.9900 .
C53 H53B 0.9900 .
C54 C55 1.443(12) .
C54 H54A 0.9900 .
C54 H54B 0.9900 .
C55 C56 1.509(14) .
C55 H55A 0.9900 .
C55 H55B 0.9900 .
C56 C57 1.467(15) .
C56 H56A 0.9900 .
C56 H56B 0.9900 .
C57 C58 1.450(14) .
C57 H57A 0.9900 .
C57 H57B 0.9900 .
C58 H58A 0.9900 .
C58 H58B 0.9900 .
